data_7030700
loop_
_publ_author_name
'Moxey, Graeme J.'
'Jones, Cameron'
'Stasch, Andreas'
'Junk, Peter C.'
'Deacon, Glen B.'
'Woodul, William D.'
'Drago, Penny R.'

_publ_section_title
;
 Complexes of four-membered group 13 metal(I) N-heterocyclic carbene
 analogues with platinum(II) fragments
;
_journal_coden_ASTM DTARAF
_journal_issue 14
_journal_name_full 'Dalton Transactions'
_journal_page_first 2630
_journal_page_last 2636
_journal_paper_doi 10.1039/b821984b
_journal_year 2009
_chemical_formula_sum 'C88 H121 F6 Ga2 N6 O0.5 Pt'
_chemical_formula_weight 1719.44
_space_group_IT_number 18
_symmetry_cell_setting orthorhombic
_symmetry_space_group_name_Hall 'P 2 2ab'
_symmetry_space_group_name_H-M 'P 21 21 2'
_atom_sites_solution_hydrogens geom
_atom_sites_solution_primary direct
_atom_sites_solution_secondary difmap
_audit_creation_method SHELXL-97
_cell_angle_alpha 90.00
_cell_angle_beta 90.00
_cell_angle_gamma 90.00
_cell_formula_units_Z 2
_cell_length_a 17.641(4)
_cell_length_b 14.885(3)
_cell_length_c 17.058(3)
_cell_measurement_temperature 150(2)
_cell_volume 4479.2(16)
_computing_structure_refinement 'SHELXL-97 (Sheldrick, 1997)'
_computing_structure_solution 'SHELXS-97 (Sheldrick, 1990)'
_diffrn_ambient_temperature 150(2)
_diffrn_measured_fraction_theta_full 0.996
_diffrn_measured_fraction_theta_max 0.996
_diffrn_measurement_device_type 'Nonius Kappa CCD'
_diffrn_radiation_monochromator graphite
_diffrn_radiation_source 'fine-focus sealed tube'
_diffrn_radiation_type MoK\a
_diffrn_radiation_wavelength 0.71073
_diffrn_reflns_av_R_equivalents 0.1004
_diffrn_reflns_av_sigmaI/netI 0.0384
_diffrn_reflns_limit_h_max 21
_diffrn_reflns_limit_h_min -21
_diffrn_reflns_limit_k_max 18
_diffrn_reflns_limit_k_min -18
_diffrn_reflns_limit_l_max 21
_diffrn_reflns_limit_l_min -21
_diffrn_reflns_number 98324
_diffrn_reflns_theta_full 25.99
_diffrn_reflns_theta_max 25.99
_diffrn_reflns_theta_min 2.99
_exptl_absorpt_coefficient_mu 2.212
_exptl_absorpt_correction_T_max 0.807
_exptl_absorpt_correction_T_min 0.652
_exptl_absorpt_correction_type multi-scan
_exptl_absorpt_process_details 'Sortav, Blessing (1995)'
_exptl_crystal_colour colourless
_exptl_crystal_density_diffrn 1.275
_exptl_crystal_density_method 'not measured'
_exptl_crystal_description block
_exptl_crystal_F_000 1778
_exptl_crystal_size_max 0.25
_exptl_crystal_size_mid 0.15
_exptl_crystal_size_min 0.10
_refine_diff_density_max 0.916
_refine_diff_density_min -0.483
_refine_diff_density_rms 0.075
_refine_ls_abs_structure_details 'Flack H D (1983), Acta Cryst. A39, 876-881'
_refine_ls_abs_structure_Flack 0.022(8)
_refine_ls_extinction_method none
_refine_ls_goodness_of_fit_ref 1.060
_refine_ls_hydrogen_treatment constr
_refine_ls_matrix_type full
_refine_ls_number_parameters 530
_refine_ls_number_reflns 8793
_refine_ls_number_restraints 23
_refine_ls_restrained_S_all 1.072
_refine_ls_R_factor_all 0.0444
_refine_ls_R_factor_gt 0.0347
_refine_ls_shift/su_max 0.003
_refine_ls_shift/su_mean 0.000
_refine_ls_structure_factor_coef Fsqd
_refine_ls_weighting_details 'calc w=1/[\s^2^(Fo^2^)+(0.0372P)^2^+5.2449P] where P=(Fo^2^+2Fc^2^)/3'
_refine_ls_weighting_scheme calc
_refine_ls_wR_factor_gt 0.0824
_refine_ls_wR_factor_ref 0.0868
_reflns_number_gt 7775
_reflns_number_total 8793
_reflns_threshold_expression >2sigma(I)
_cod_duplicate_entry 7000897
_cod_data_source_file b821984b.txt
_cod_data_source_block compound7
_cod_original_cell_volume 4479.1(15)
_cod_original_sg_symbol_H-M P2(1)2(1)2
_cod_original_formula_sum 'C88 H121 F6 Ga2 N6 O0.50 Pt'
_cod_database_code 7030700

loop_
_symmetry_equiv_pos_as_xyz
'x, y, z'
'-x, -y, z'
'x+1/2, -y+1/2, -z'
'-x+1/2, y+1/2, -z'

loop_
_atom_site_label
_atom_site_type_symbol
_atom_site_fract_x
_atom_site_fract_y
_atom_site_fract_z
_atom_site_U_iso_or_equiv
_atom_site_adp_type
_atom_site_occupancy
_atom_site_symmetry_multiplicity
_atom_site_calc_flag
_atom_site_refinement_flags
_atom_site_disorder_assembly
_atom_site_disorder_group
Pt1 Pt 1.0000 1.0000 0.247244(17) 0.02851(7) Uani 1 2 d S . .
Ga1 Ga 0.88004(2) 0.93202(3) 0.24918(4) 0.03396(11) Uani 1 1 d . . .
F1 F 0.9816(3) 1.1474(2) 0.11389(18) 0.0791(12) Uani 1 1 d . . .
O1 O 1.0000 1.0000 0.7332(13) 0.154(8) Uiso 0.50 2 d SPD . .
N1 N 0.8077(2) 0.8496(3) 0.1973(2) 0.0385(10) Uani 1 1 d . . .
C1 C 0.7543(2) 0.8634(3) 0.2536(3) 0.0351(9) Uani 1 1 d . A .
F2 F 0.9114(2) 1.1203(2) 0.37703(19) 0.0707(11) Uani 1 1 d . . .
N2 N 0.7830(2) 0.9222(3) 0.3070(2) 0.0349(9) Uani 1 1 d . . .
C2 C 0.8192(3) 0.7733(4) 0.1482(3) 0.0451(13) Uani 1 1 d . . .
F3 F 0.8414(2) 1.3752(2) 0.2338(3) 0.0982(16) Uani 1 1 d . . .
N3 N 0.6840(2) 0.8255(3) 0.2570(3) 0.0434(9) Uani 1 1 d . . .
C3 C 0.8375(4) 0.6899(4) 0.1807(4) 0.0586(17) Uani 1 1 d . . .
C4 C 0.8562(5) 0.6195(5) 0.1285(4) 0.081(2) Uani 1 1 d . . .
H4 H 0.8683 0.5617 0.1484 0.098 Uiso 1 1 calc R . .
C5 C 0.8567(6) 0.6344(6) 0.0486(5) 0.100(3) Uani 1 1 d . . .
H5 H 0.8703 0.5868 0.0143 0.120 Uiso 1 1 calc R . .
C6 C 0.8382(4) 0.7165(5) 0.0179(4) 0.075(2) Uani 1 1 d . . .
H6 H 0.8383 0.7248 -0.0374 0.089 Uiso 1 1 calc R . .
C7 C 0.8191(3) 0.7881(4) 0.0671(3) 0.0520(15) Uani 1 1 d . . .
C8 C 0.8409(4) 0.6735(4) 0.2690(4) 0.0609(19) Uani 1 1 d . . .
H8 H 0.8027 0.7145 0.2934 0.073 Uiso 1 1 calc R . .
C9 C 0.8202(5) 0.5780(5) 0.2946(5) 0.095(3) Uani 1 1 d U . .
H9A H 0.7796 0.5549 0.2610 0.142 Uiso 1 1 calc R . .
H9B H 0.8030 0.5788 0.3492 0.142 Uiso 1 1 calc R . .
H9C H 0.8649 0.5392 0.2899 0.142 Uiso 1 1 calc R . .
C10 C 0.9187(4) 0.6996(5) 0.3031(5) 0.085(2) Uani 1 1 d . . .
H10A H 0.9576 0.6588 0.2827 0.127 Uiso 1 1 calc R . .
H10B H 0.9171 0.6953 0.3604 0.127 Uiso 1 1 calc R . .
H10C H 0.9310 0.7614 0.2878 0.127 Uiso 1 1 calc R . .
C11 C 0.8002(4) 0.8795(6) 0.0336(4) 0.063(2) Uani 1 1 d . . .
H11 H 0.7653 0.9096 0.0716 0.076 Uiso 1 1 calc R . .
C12 C 0.7585(5) 0.8743(8) -0.0452(4) 0.108(4) Uani 1 1 d . . .
H12A H 0.7948 0.8608 -0.0870 0.162 Uiso 1 1 calc R . .
H12B H 0.7338 0.9319 -0.0560 0.162 Uiso 1 1 calc R . .
H12C H 0.7201 0.8267 -0.0429 0.162 Uiso 1 1 calc R . .
C13 C 0.8696(4) 0.9372(6) 0.0271(4) 0.069(2) Uani 1 1 d . . .
H13A H 0.8920 0.9454 0.0792 0.103 Uiso 1 1 calc R . .
H13B H 0.8556 0.9958 0.0053 0.103 Uiso 1 1 calc R . .
H13C H 0.9065 0.9080 -0.0075 0.103 Uiso 1 1 calc R . .
C14 C 0.7447(3) 0.9889(3) 0.3520(2) 0.0342(10) Uani 1 1 d . . .
C15 C 0.7585(3) 0.9903(3) 0.4322(3) 0.0426(12) Uani 1 1 d . . .
C16 C 0.7288(4) 1.0626(4) 0.4761(3) 0.0558(15) Uani 1 1 d . . .
H16 H 0.7379 1.0652 0.5310 0.067 Uiso 1 1 calc R . .
C17 C 0.6872(4) 1.1292(4) 0.4409(4) 0.0634(17) Uani 1 1 d . . .
H17 H 0.6678 1.1774 0.4714 0.076 Uiso 1 1 calc R . .
C18 C 0.6735(4) 1.1263(4) 0.3621(4) 0.0557(15) Uani 1 1 d . . .
H18 H 0.6439 1.1723 0.3386 0.067 Uiso 1 1 calc R . .
C19 C 0.7021(3) 1.0571(4) 0.3152(3) 0.0441(13) Uani 1 1 d . . .
C20 C 0.8029(4) 0.9158(4) 0.4710(3) 0.0491(16) Uani 1 1 d . . .
H20 H 0.7969 0.8607 0.4380 0.059 Uiso 1 1 calc R . .
C21 C 0.7708(5) 0.8936(5) 0.5539(3) 0.069(2) Uani 1 1 d . . .
H21A H 0.7807 0.9441 0.5894 0.103 Uiso 1 1 calc R . .
H21B H 0.7954 0.8394 0.5743 0.103 Uiso 1 1 calc R . .
H21C H 0.7160 0.8836 0.5503 0.103 Uiso 1 1 calc R . .
C22 C 0.8890(4) 0.9376(5) 0.4749(4) 0.0654(19) Uani 1 1 d . . .
H22A H 0.9085 0.9470 0.4218 0.098 Uiso 1 1 calc R . .
H22B H 0.9160 0.8874 0.4995 0.098 Uiso 1 1 calc R . .
H22C H 0.8967 0.9922 0.5060 0.098 Uiso 1 1 calc R . .
C23 C 0.6881(3) 1.0583(4) 0.2263(3) 0.0500(14) Uani 1 1 d . . .
H23 H 0.6898 0.9947 0.2076 0.060 Uiso 1 1 calc R . .
C24 C 0.7509(4) 1.1098(5) 0.1832(4) 0.0673(18) Uani 1 1 d . . .
H24A H 0.7420 1.1068 0.1266 0.101 Uiso 1 1 calc R . .
H24B H 0.8002 1.0828 0.1954 0.101 Uiso 1 1 calc R . .
H24C H 0.7507 1.1728 0.2001 0.101 Uiso 1 1 calc R . .
C25 C 0.6123(4) 1.0956(5) 0.2045(4) 0.0708(19) Uani 1 1 d . . .
H25A H 0.5736 1.0709 0.2395 0.106 Uiso 1 1 calc R . .
H25B H 0.6005 1.0793 0.1502 0.106 Uiso 1 1 calc R . .
H25C H 0.6133 1.1612 0.2095 0.106 Uiso 1 1 calc R . .
C26 C 0.6546(15) 0.7782(19) 0.183(2) 0.048(7) Uani 0.48(4) 1 d PD A 1
H26 H 0.6887 0.7957 0.1387 0.057 Uiso 0.48(4) 1 calc PR A 1
C27 C 0.5768(10) 0.820(2) 0.1669(10) 0.057(6) Uani 0.48(4) 1 d PD A 1
H27A H 0.5791 0.8862 0.1695 0.068 Uiso 0.48(4) 1 calc PR A 1
H27B H 0.5386 0.7979 0.2048 0.068 Uiso 0.48(4) 1 calc PR A 1
C28 C 0.5582(12) 0.787(3) 0.0817(10) 0.093(12) Uani 0.48(4) 1 d PD A 1
H28A H 0.5077 0.8098 0.0660 0.111 Uiso 0.48(4) 1 calc PR A 1
H28B H 0.5962 0.8115 0.0447 0.111 Uiso 0.48(4) 1 calc PR A 1
C29 C 0.5587(16) 0.683(3) 0.0777(13) 0.090(12) Uani 0.48(4) 1 d PD A 1
H29A H 0.5463 0.6644 0.0235 0.107 Uiso 0.48(4) 1 calc PR A 1
H29B H 0.5185 0.6596 0.1126 0.107 Uiso 0.48(4) 1 calc PR A 1
C30 C 0.635(2) 0.6407(19) 0.1014(12) 0.089(8) Uani 0.48(4) 1 d PD A 1
H30A H 0.6755 0.6592 0.0646 0.107 Uiso 0.48(4) 1 calc PR A 1
H30B H 0.6314 0.5744 0.1010 0.107 Uiso 0.48(4) 1 calc PR A 1
C31 C 0.6528(16) 0.6753(17) 0.1859(12) 0.060(6) Uani 0.48(4) 1 d PD A 1
H31A H 0.6132 0.6547 0.2229 0.072 Uiso 0.48(4) 1 calc PR A 1
H31B H 0.7023 0.6518 0.2038 0.072 Uiso 0.48(4) 1 calc PR A 1
C32 C 0.6447(3) 0.8200(4) 0.3352(3) 0.0410(15) Uani 1 1 d . A .
H32 H 0.6805 0.8486 0.3732 0.049 Uiso 1 1 calc R . .
C33 C 0.6346(4) 0.7241(5) 0.3646(4) 0.0658(19) Uani 1 1 d . . .
H33A H 0.5956 0.6931 0.3329 0.079 Uiso 1 1 calc R A .
H33B H 0.6829 0.6907 0.3591 0.079 Uiso 1 1 calc R . .
C34 C 0.6105(4) 0.7256(5) 0.4505(3) 0.0626(18) Uani 1 1 d . A .
H34A H 0.6008 0.6634 0.4685 0.075 Uiso 1 1 calc R . .
H34B H 0.6521 0.7507 0.4827 0.075 Uiso 1 1 calc R . .
C35 C 0.5395(4) 0.7817(5) 0.4617(4) 0.0610(18) Uani 1 1 d . . .
H35A H 0.4962 0.7513 0.4360 0.073 Uiso 1 1 calc R A .
H35B H 0.5280 0.7863 0.5184 0.073 Uiso 1 1 calc R . .
C36 C 0.5481(4) 0.8735(5) 0.4285(4) 0.0625(19) Uani 1 1 d . A .
H36A H 0.5865 0.9068 0.4594 0.075 Uiso 1 1 calc R . .
H36B H 0.4993 0.9059 0.4332 0.075 Uiso 1 1 calc R . .
C37 C 0.5723(4) 0.8720(5) 0.3429(4) 0.0489(16) Uani 1 1 d . . .
H37A H 0.5322 0.8436 0.3107 0.059 Uiso 1 1 calc R A .
H37B H 0.5798 0.9342 0.3238 0.059 Uiso 1 1 calc R . .
C38 C 0.9494(2) 1.1263(2) 0.2450(4) 0.0350(9) Uani 1 1 d . . .
C39 C 0.9464(3) 1.1789(4) 0.1799(3) 0.0445(14) Uani 1 1 d . . .
C40 C 0.9119(4) 1.2620(4) 0.1721(4) 0.0607(18) Uani 1 1 d . . .
H40 H 0.9125 1.2946 0.1242 0.073 Uiso 1 1 calc R . .
C41 C 0.8773(4) 1.2936(4) 0.2370(5) 0.0652(19) Uani 1 1 d . . .
C42 C 0.8766(4) 1.2483(4) 0.3060(4) 0.0627(18) Uani 1 1 d . . .
H42 H 0.8526 1.2721 0.3513 0.075 Uiso 1 1 calc R . .
C43 C 0.9127(3) 1.1649(4) 0.3073(3) 0.0446(14) Uani 1 1 d . . .
C44 C 0.9353(10) 0.9337(14) 0.7136(12) 0.149(9) Uiso 0.50 1 d PD . .
H44A H 0.9054 0.9669 0.6739 0.179 Uiso 0.50 1 calc PR . .
H44B H 0.9616 0.8859 0.6839 0.179 Uiso 0.50 1 calc PR . .
C45 C 0.8756(6) 0.8828(8) 0.7580(9) 0.068(3) Uiso 0.50 1 d PD . .
H45A H 0.8999 0.8379 0.7917 0.102 Uiso 0.50 1 calc PR . .
H45B H 0.8417 0.8526 0.7209 0.102 Uiso 0.50 1 calc PR . .
H45C H 0.8463 0.9246 0.7904 0.102 Uiso 0.50 1 calc PR . .
C27A C 0.5840(14) 0.8627(19) 0.1486(13) 0.073(6) Uani 0.52(4) 1 d PD A 2
H27C H 0.6037 0.9250 0.1477 0.088 Uiso 0.52(4) 1 calc PR A 2
H27D H 0.5401 0.8624 0.1848 0.088 Uiso 0.52(4) 1 calc PR A 2
C28A C 0.5528(15) 0.842(2) 0.0647(12) 0.083(7) Uani 0.52(4) 1 d PD A 2
H28C H 0.5072 0.8789 0.0541 0.100 Uiso 0.52(4) 1 calc PR A 2
H28D H 0.5916 0.8565 0.0247 0.100 Uiso 0.52(4) 1 calc PR A 2
C29A C 0.5328(11) 0.743(2) 0.0609(13) 0.077(8) Uani 0.52(4) 1 d PD A 2
H29C H 0.5191 0.7265 0.0064 0.092 Uiso 0.52(4) 1 calc PR A 2
H29D H 0.4882 0.7308 0.0946 0.092 Uiso 0.52(4) 1 calc PR A 2
C30A C 0.6000(14) 0.6840(18) 0.0882(12) 0.076(9) Uani 0.52(4) 1 d PD A 2
H30C H 0.6435 0.6935 0.0525 0.092 Uiso 0.52(4) 1 calc PR A 2
H30D H 0.5854 0.6199 0.0850 0.092 Uiso 0.52(4) 1 calc PR A 2
C31A C 0.6249(14) 0.7057(16) 0.1733(12) 0.056(6) Uani 0.52(4) 1 d PD A 2
H31C H 0.5834 0.6894 0.2097 0.067 Uiso 0.52(4) 1 calc PR A 2
H31D H 0.6695 0.6683 0.1868 0.067 Uiso 0.52(4) 1 calc PR A 2
C26A C 0.6451(17) 0.8040(16) 0.185(2) 0.054(7) Uani 0.52(4) 1 d PD A 2
H26A H 0.6870 0.8112 0.1463 0.064 Uiso 0.52(4) 1 calc PR A 2

loop_
_atom_site_aniso_label
_atom_site_aniso_U_11
_atom_site_aniso_U_22
_atom_site_aniso_U_33
_atom_site_aniso_U_23
_atom_site_aniso_U_13
_atom_site_aniso_U_12
Pt1 0.02606(10) 0.02798(10) 0.03149(11) 0.000 0.000 -0.00339(9)
Ga1 0.0295(2) 0.0331(2) 0.0392(2) -0.0033(3) 0.0009(3) -0.00522(18)
F1 0.127(4) 0.062(2) 0.0480(18) 0.0200(16) 0.024(2) 0.030(2)
N1 0.033(2) 0.045(2) 0.038(2) -0.0105(19) 0.0039(18) -0.013(2)
C1 0.033(2) 0.041(2) 0.032(2) -0.005(3) 0.005(3) -0.0092(17)
F2 0.102(3) 0.064(2) 0.0462(19) -0.0068(17) 0.0224(19) 0.015(2)
N2 0.032(2) 0.038(2) 0.035(2) -0.0081(18) 0.0027(17) -0.0061(18)
C2 0.038(3) 0.051(3) 0.047(3) -0.021(3) 0.013(2) -0.018(2)
F3 0.112(3) 0.0451(18) 0.137(4) -0.009(3) -0.019(3) 0.0377(19)
N3 0.0364(19) 0.057(2) 0.037(2) -0.017(3) 0.008(2) -0.0160(17)
C3 0.066(4) 0.044(4) 0.065(4) -0.020(3) 0.026(3) -0.021(3)
C4 0.115(6) 0.057(4) 0.072(4) -0.026(4) 0.042(4) -0.018(4)
C5 0.150(9) 0.077(5) 0.073(5) -0.042(4) 0.049(5) -0.027(6)
C6 0.087(5) 0.087(6) 0.050(4) -0.025(4) 0.027(3) -0.028(4)
C7 0.043(3) 0.070(4) 0.043(3) -0.019(3) 0.014(3) -0.018(3)
C8 0.078(4) 0.038(3) 0.067(5) -0.010(3) 0.037(4) -0.011(3)
C9 0.119(5) 0.066(4) 0.099(5) 0.002(4) 0.037(4) -0.027(4)
C10 0.082(5) 0.083(5) 0.088(6) 0.032(4) 0.001(4) -0.010(4)
C11 0.042(4) 0.107(6) 0.041(3) -0.015(4) 0.005(3) -0.003(4)
C12 0.089(7) 0.185(11) 0.051(4) -0.017(5) -0.008(4) 0.009(8)
C13 0.057(4) 0.087(5) 0.062(4) 0.009(4) 0.004(3) -0.001(4)
C14 0.036(2) 0.034(3) 0.033(2) -0.004(2) 0.0070(19) -0.004(2)
C15 0.053(3) 0.037(3) 0.038(2) -0.005(2) 0.001(2) -0.007(3)
C16 0.077(4) 0.049(3) 0.041(3) -0.011(3) 0.009(3) -0.008(3)
C17 0.087(5) 0.042(3) 0.061(4) -0.009(3) 0.018(3) 0.014(3)
C18 0.060(4) 0.042(3) 0.065(4) 0.000(3) 0.009(3) 0.007(3)
C19 0.037(3) 0.051(3) 0.044(3) 0.001(3) 0.001(2) 0.000(3)
C20 0.068(4) 0.043(3) 0.036(3) -0.001(2) -0.003(3) -0.005(3)
C21 0.098(6) 0.067(4) 0.040(3) 0.003(3) 0.001(4) -0.004(4)
C22 0.073(5) 0.057(4) 0.066(4) 0.001(3) -0.022(4) 0.006(4)
C23 0.039(3) 0.065(4) 0.046(3) 0.005(3) -0.002(2) 0.002(3)
C24 0.049(4) 0.094(5) 0.059(4) 0.025(4) -0.008(3) -0.003(4)
C25 0.043(3) 0.100(5) 0.069(4) 0.021(4) -0.009(3) 0.007(4)
C26 0.022(8) 0.086(17) 0.036(9) -0.043(12) 0.005(6) -0.010(11)
C27 0.040(9) 0.100(17) 0.030(8) -0.011(8) -0.009(6) -0.026(10)
C28 0.036(9) 0.22(4) 0.025(9) -0.005(15) -0.011(7) -0.025(18)
C29 0.055(15) 0.17(3) 0.042(9) -0.029(14) 0.015(10) -0.069(18)
C30 0.11(2) 0.074(14) 0.080(12) -0.034(11) 0.008(13) -0.026(14)
C31 0.069(15) 0.066(14) 0.046(8) -0.008(9) -0.007(9) -0.030(10)
C32 0.037(3) 0.053(4) 0.033(3) -0.009(2) 0.013(2) -0.014(3)
C33 0.075(5) 0.065(4) 0.057(4) -0.006(3) 0.016(4) 0.003(4)
C34 0.076(5) 0.064(4) 0.048(3) 0.003(3) 0.022(3) 0.006(4)
C35 0.065(4) 0.060(4) 0.058(4) 0.002(3) 0.022(3) -0.005(4)
C36 0.058(4) 0.062(4) 0.067(4) 0.000(3) 0.030(3) 0.002(3)
C37 0.042(3) 0.049(4) 0.056(4) 0.006(3) 0.019(3) -0.002(3)
C38 0.035(2) 0.0240(18) 0.046(3) -0.006(3) -0.008(3) 0.0012(16)
C39 0.053(4) 0.039(3) 0.042(3) 0.001(2) 0.003(3) 0.005(3)
C40 0.073(5) 0.046(4) 0.064(4) 0.011(3) -0.008(3) 0.010(3)
C41 0.065(3) 0.033(3) 0.098(6) -0.005(4) -0.007(5) 0.018(3)
C42 0.068(5) 0.049(4) 0.071(4) -0.021(3) 0.004(4) 0.016(4)
C43 0.050(4) 0.037(3) 0.047(3) -0.007(2) 0.003(3) 0.001(3)
C27A 0.072(13) 0.098(18) 0.051(10) -0.001(10) 0.005(9) -0.006(12)
C28A 0.082(13) 0.13(2) 0.041(10) -0.006(11) -0.021(9) -0.018(14)
C29A 0.047(10) 0.12(2) 0.061(11) -0.050(13) -0.008(8) -0.036(12)
C30A 0.061(14) 0.088(19) 0.080(13) -0.061(13) 0.016(12) -0.045(13)
C31A 0.052(12) 0.058(13) 0.057(10) -0.023(9) 0.003(8) -0.029(9)
C26A 0.044(14) 0.054(11) 0.062(14) -0.024(10) 0.019(10) -0.017(9)

loop_
_atom_type_symbol
_atom_type_description
_atom_type_scat_dispersion_real
_atom_type_scat_dispersion_imag
_atom_type_scat_source
C C 0.0033 0.0016 'International Tables Vol C Tables 4.2.6.8 and 6.1.1.4'
H H 0.0000 0.0000 'International Tables Vol C Tables 4.2.6.8 and 6.1.1.4'
N N 0.0061 0.0033 'International Tables Vol C Tables 4.2.6.8 and 6.1.1.4'
F F 0.0171 0.0103 'International Tables Vol C Tables 4.2.6.8 and 6.1.1.4'
Ga Ga 0.2307 1.6083 'International Tables Vol C Tables 4.2.6.8 and 6.1.1.4'
Pt Pt -1.7033 8.3905 'International Tables Vol C Tables 4.2.6.8 and 6.1.1.4'
O O 0.0106 0.0060 'International Tables Vol C Tables 4.2.6.8 and 6.1.1.4'

loop_
_geom_angle_atom_site_label_1
_geom_angle_atom_site_label_2
_geom_angle_atom_site_label_3
_geom_angle
_geom_angle_site_symmetry_1
_geom_angle_site_symmetry_3
C38 Pt1 C38 177.9(3) . 2_775
C38 Pt1 Ga1 90.20(11) . .
C38 Pt1 Ga1 89.83(11) 2_775 .
C38 Pt1 Ga1 89.83(11) . 2_775
C38 Pt1 Ga1 90.20(11) 2_775 2_775
Ga1 Pt1 Ga1 178.39(4) . 2_775
N1 Ga1 N2 67.64(16) . .
N1 Ga1 Pt1 147.45(12) . .
N2 Ga1 Pt1 144.90(11) . .
C44 O1 C44 155(2) . 2_775
C1 N1 C2 129.4(4) . .
C1 N1 Ga1 92.1(3) . .
C2 N1 Ga1 131.6(3) . .
N2 C1 N1 108.2(3) . .
N2 C1 N3 125.1(5) . .
N1 C1 N3 126.6(5) . .
C1 N2 C14 129.3(4) . .
C1 N2 Ga1 92.0(3) . .
C14 N2 Ga1 128.8(3) . .
C3 C2 C7 122.1(5) . .
C3 C2 N1 120.5(5) . .
C7 C2 N1 117.1(5) . .
C1 N3 C26 117.5(14) . .
C1 N3 C32 118.6(5) . .
C26 N3 C32 123.2(14) . .
C1 N3 C26A 119.4(15) . .
C26 N3 C26A 15.8(14) . .
C32 N3 C26A 121.4(15) . .
C2 C3 C4 117.6(6) . .
C2 C3 C8 122.8(5) . .
C4 C3 C8 119.6(6) . .
C5 C4 C3 120.3(7) . .
C6 C5 C4 121.3(7) . .
C5 C6 C7 120.6(6) . .
C6 C7 C2 118.2(6) . .
C6 C7 C11 120.8(6) . .
C2 C7 C11 121.0(5) . .
C3 C8 C9 114.9(6) . .
C3 C8 C10 111.5(5) . .
C9 C8 C10 109.8(6) . .
C13 C11 C7 111.3(6) . .
C13 C11 C12 110.9(7) . .
C7 C11 C12 113.0(7) . .
C15 C14 C19 121.3(5) . .
C15 C14 N2 117.3(4) . .
C19 C14 N2 121.0(4) . .
C14 C15 C16 118.0(5) . .
C14 C15 C20 120.7(5) . .
C16 C15 C20 121.3(4) . .
C17 C16 C15 121.1(5) . .
C18 C17 C16 120.1(6) . .
C17 C18 C19 121.5(6) . .
C18 C19 C14 117.9(5) . .
C18 C19 C23 119.9(5) . .
C14 C19 C23 122.2(5) . .
C15 C20 C22 111.9(5) . .
C15 C20 C21 111.3(5) . .
C22 C20 C21 111.1(6) . .
C25 C23 C24 109.9(5) . .
C25 C23 C19 113.2(5) . .
C24 C23 C19 111.3(5) . .
N3 C26 C31 116(2) . .
N3 C26 C27 105.3(17) . .
C31 C26 C27 113.1(18) . .
C26 C27 C28 103.2(18) . .
C29 C28 C27 110.5(15) . .
C28 C29 C30 113.8(15) . .
C29 C30 C31 106.4(16) . .
C26 C31 C30 107.6(18) . .
C37 C32 N3 116.1(5) . .
C37 C32 C33 110.8(5) . .
N3 C32 C33 113.4(5) . .
C34 C33 C32 109.6(5) . .
C35 C34 C33 111.1(6) . .
C36 C35 C34 111.8(6) . .
C35 C36 C37 112.4(6) . .
C32 C37 C36 109.2(6) . .
C39 C38 C43 111.9(4) . .
C39 C38 Pt1 123.5(4) . .
C43 C38 Pt1 124.5(4) . .
C38 C39 F1 117.2(5) . .
C38 C39 C40 127.7(6) . .
F1 C39 C40 115.2(5) . .
C41 C40 C39 115.5(6) . .
C40 C41 C42 122.9(5) . .
C40 C41 F3 119.0(7) . .
C42 C41 F3 118.1(7) . .
C41 C42 C43 116.9(6) . .
F2 C43 C38 118.8(5) . .
F2 C43 C42 116.1(5) . .
C38 C43 C42 125.1(6) . .
C45 C44 O1 137.0(16) . .
C26A C27A C28A 121(2) . .
C29A C28A C27A 108.2(14) . .
C28A C29A C30A 111.0(14) . .
C29A C30A C31A 112.5(13) . .
C26A C31A C30A 113.1(19) . .
C27A C26A N3 124(2) . .
C27A C26A C31A 109(2) . .
N3 C26A C31A 116(2) . .

loop_
_geom_bond_atom_site_label_1
_geom_bond_atom_site_label_2
_geom_bond_distance
_geom_bond_site_symmetry_2
Pt1 C38 2.082(4) .
Pt1 C38 2.082(4) 2_775
Pt1 Ga1 2.3459(6) .
Pt1 Ga1 2.3459(6) 2_775
Ga1 N1 1.980(4) .
Ga1 N2 1.982(4) .
F1 C39 1.369(6) .
O1 C44 1.545(12) .
O1 C44 1.545(12) 2_775
N1 C1 1.361(6) .
N1 C2 1.425(6) .
C1 N2 1.361(6) .
C1 N3 1.363(5) .
F2 C43 1.362(7) .
N2 C14 1.423(6) .
C2 C3 1.399(9) .
C2 C7 1.401(8) .
F3 C41 1.371(6) .
N3 C26 1.54(3) .
N3 C32 1.506(7) .
N3 C26A 1.44(3) .
C3 C4 1.414(8) .
C3 C8 1.527(10) .
C4 C5 1.381(10) .
C5 C6 1.369(12) .
C6 C7 1.398(9) .
C7 C11 1.512(10) .
C8 C9 1.531(9) .
C8 C10 1.541(10) .
C11 C13 1.499(10) .
C11 C12 1.535(9) .
C14 C15 1.391(6) .
C14 C19 1.411(7) .
C15 C16 1.412(7) .
C15 C20 1.511(8) .
C16 C17 1.373(9) .
C17 C18 1.366(9) .
C18 C19 1.398(8) .
C19 C23 1.536(8) .
C20 C22 1.554(10) .
C20 C21 1.560(8) .
C23 C25 1.494(8) .
C23 C24 1.535(8) .
C26 C31 1.533(18) .
C26 C27 1.530(17) .
C27 C28 1.568(15) .
C28 C29 1.548(18) .
C29 C30 1.542(17) .
C30 C31 1.561(17) .
C32 C37 1.500(9) .
C32 C33 1.523(9) .
C33 C34 1.525(8) .
C34 C35 1.519(10) .
C35 C36 1.487(9) .
C36 C37 1.522(8) .
C38 C39 1.359(8) .
C38 C43 1.371(8) .
C39 C40 1.385(8) .
C40 C41 1.349(10) .
C41 C42 1.357(10) .
C42 C43 1.395(8) .
C44 C45 1.502(12) .
C27A C26A 1.524(18) .
C27A C28A 1.564(16) .
C28A C29A 1.521(18) .
C29A C30A 1.546(17) .
C30A C31A 1.551(15) .
C31A C26A 1.519(17) .
